data_1506293
loop_
_publ_author_name
'Sterk, Damjan'
'Stephan, Michel'
'Mohar, Barbara'

_publ_section_title
;
 Highly enantioselective transfer hydrogenation of fluoroalkyl ketones.
;
_journal_issue 26
_journal_name_full 'Organic letters'
_journal_page_first 5935
_journal_page_last 5938
_journal_paper_doi 10.1021/ol062358r
_journal_volume 8
_journal_year 2006
_chemical_formula_sum 'C9 H10 F3 N O'
_chemical_formula_weight 205.18
_chemical_name_systematic
;
 ?
;
_space_group_IT_number 19
_symmetry_cell_setting orthorhombic
_symmetry_space_group_name_Hall 'P 2ac 2ab'
_symmetry_space_group_name_H-M 'P 21 21 21'
_atom_sites_solution_hydrogens geom
_atom_sites_solution_primary direct
_atom_sites_solution_secondary difmap
_audit_creation_method SHELXL-97
_cell_angle_alpha 90.00
_cell_angle_beta 90.00
_cell_angle_gamma 90.00
_cell_formula_units_Z 4
_cell_length_a 6.66480(10)
_cell_length_b 8.1816(2)
_cell_length_c 18.7439(4)
_cell_measurement_temperature 293(2)
_cell_volume 1022.08(4)
_computing_cell_refinement 'Denzo-SMN (Otwinowski & Minor, 1997)'
_computing_data_collection 'Denzo-SMN (Otwinowski & Minor, 1997)'
_computing_data_reduction 'Denzo-SMN (Otwinowski & Minor, 1997)'
_computing_structure_refinement 'SHELXL-97 (Sheldrick, 1997)'
_computing_structure_solution 'SHELXS-97 (Sheldrick, 1990)'
_diffrn_ambient_temperature 293(2)
_diffrn_measured_fraction_theta_full 0.990
_diffrn_measured_fraction_theta_max 0.990
_diffrn_measurement_device_type 'Nonius Kappa CCD diffractometer'
_diffrn_radiation_monochromator graphite
_diffrn_radiation_source 'fine-focus sealed tube'
_diffrn_radiation_type MoK\a
_diffrn_radiation_wavelength 0.71073
_diffrn_reflns_av_R_equivalents 0.0000
_diffrn_reflns_av_sigmaI/netI 0.0237
_diffrn_reflns_limit_h_max 8
_diffrn_reflns_limit_h_min -8
_diffrn_reflns_limit_k_max 10
_diffrn_reflns_limit_k_min -10
_diffrn_reflns_limit_l_max 24
_diffrn_reflns_limit_l_min -24
_diffrn_reflns_number 2314
_diffrn_reflns_theta_full 27.48
_diffrn_reflns_theta_max 27.48
_diffrn_reflns_theta_min 3.94
_exptl_absorpt_coefficient_mu 0.124
_exptl_absorpt_correction_type multi-scan
_exptl_absorpt_process_details
;
HKL SCALEPACK (Otwinowski & Minor, 1997)
;
_exptl_crystal_colour colourless
_exptl_crystal_density_diffrn 1.333
_exptl_crystal_density_method 'not measured'
_exptl_crystal_description block
_exptl_crystal_F_000 424
_exptl_crystal_size_max 0.2
_exptl_crystal_size_mid 0.18
_exptl_crystal_size_min 0.16
_refine_diff_density_max 0.104
_refine_diff_density_min -0.116
_refine_diff_density_rms 0.025
_refine_ls_abs_structure_details
;
  No conclusions about the absolute structure can be made, since 
  the compound is a weak anomalous scatterer.
  See Flack H D (1983), Acta Cryst. A39, 876-881. 
;
_refine_ls_abs_structure_Flack 0.0(11)
_refine_ls_extinction_method none
_refine_ls_goodness_of_fit_ref 1.067
_refine_ls_hydrogen_treatment constr
_refine_ls_matrix_type full
_refine_ls_number_parameters 128
_refine_ls_number_reflns 2314
_refine_ls_number_restraints 0
_refine_ls_restrained_S_all 1.067
_refine_ls_R_factor_all 0.0538
_refine_ls_R_factor_gt 0.0416
_refine_ls_shift/su_max 0.000
_refine_ls_shift/su_mean 0.000
_refine_ls_structure_factor_coef Fsqd
_refine_ls_weighting_details 'calc w=1/[\s^2^(Fo^2^)+(0.0443P)^2^+0.1641P] where P=(Fo^2^+2Fc^2^)/3'
_refine_ls_weighting_scheme calc
_refine_ls_wR_factor_gt 0.1018
_refine_ls_wR_factor_ref 0.1110
_reflns_number_gt 1931
_reflns_number_total 2314
_reflns_threshold_expression >2sigma(I)
_cod_data_source_file ol062358rsi20061108_040211.cif
_cod_data_source_block k1159
_cod_database_code 1506293

loop_
_symmetry_equiv_pos_as_xyz
'x, y, z'
'-x+1/2, -y, z+1/2'
'x+1/2, -y+1/2, -z'
'-x, y+1/2, -z+1/2'

loop_
_atom_site_label
_atom_site_type_symbol
_atom_site_fract_x
_atom_site_fract_y
_atom_site_fract_z
_atom_site_U_iso_or_equiv
_atom_site_adp_type
_atom_site_occupancy
_atom_site_symmetry_multiplicity
_atom_site_calc_flag
_atom_site_refinement_flags
O1 O 0.5568(3) 1.31287(15) 0.78499(7) 0.0752(5) Uani 1 1 d .
H1 H 0.4731 1.3128 0.7529 0.113 Uiso 1 1 calc R
F1 F 0.2688(3) 1.2480(2) 0.88283(11) 0.1151(6) Uani 1 1 d .
F2 F 0.5511(3) 1.2836(2) 0.93381(7) 0.1141(6) Uani 1 1 d .
F3 F 0.4259(2) 1.04482(18) 0.92540(8) 0.1035(5) Uani 1 1 d .
N1 N 0.6893(3) 0.81010(18) 0.83325(7) 0.0581(4) Uani 1 1 d .
C1 C 0.4515(4) 1.1841(3) 0.89034(12) 0.0739(6) Uani 1 1 d .
C2 C 0.5555(3) 1.16031(19) 0.81960(9) 0.0567(4) Uani 1 1 d .
H2 H 0.4788 1.0823 0.7908 0.068 Uiso 1 1 calc R
C3 C 0.7717(3) 1.0991(2) 0.82699(10) 0.0606(5) Uani 1 1 d .
H3 H 0.8447 1.1783 0.8564 0.073 Uiso 1 1 calc R
C4 C 0.8751(4) 1.0932(3) 0.75339(13) 0.0927(8) Uani 1 1 d .
H4A H 0.8158 1.0081 0.7251 0.139 Uiso 1 1 calc R
H4B H 1.0155 1.0713 0.7596 0.139 Uiso 1 1 calc R
H4C H 0.8583 1.1963 0.7297 0.139 Uiso 1 1 calc R
C11 C 0.7900(3) 0.9338(2) 0.86273(9) 0.0547(4) Uani 1 1 d .
C12 C 0.9122(3) 0.9096(3) 0.92106(12) 0.0762(6) Uani 1 1 d .
H12 H 0.9795 0.9974 0.9416 0.091 Uiso 1 1 calc R
C13 C 0.9342(4) 0.7549(3) 0.94886(13) 0.0856(7) Uani 1 1 d .
H13 H 1.0182 0.7371 0.9877 0.103 Uiso 1 1 calc R
C14 C 0.8320(4) 0.6283(3) 0.91893(11) 0.0747(6) Uani 1 1 d .
H14 H 0.8442 0.5227 0.9367 0.090 Uiso 1 1 calc R
C15 C 0.7112(4) 0.6612(2) 0.86207(10) 0.0669(5) Uani 1 1 d .
H15 H 0.6396 0.5752 0.8420 0.080 Uiso 1 1 calc R

loop_
_atom_site_aniso_label
_atom_site_aniso_U_11
_atom_site_aniso_U_22
_atom_site_aniso_U_33
_atom_site_aniso_U_23
_atom_site_aniso_U_13
_atom_site_aniso_U_12
O1 0.1168(13) 0.0447(6) 0.0640(7) 0.0091(6) -0.0273(8) -0.0143(7)
F1 0.0955(11) 0.1123(12) 0.1373(14) 0.0126(10) 0.0148(9) 0.0334(10)
F2 0.1458(13) 0.1279(13) 0.0684(8) -0.0313(8) 0.0064(9) -0.0190(11)
F3 0.1126(11) 0.0955(10) 0.1023(10) 0.0402(8) 0.0400(9) 0.0147(9)
N1 0.0759(10) 0.0507(7) 0.0478(7) -0.0020(6) -0.0061(7) -0.0045(7)
C1 0.0815(14) 0.0687(12) 0.0716(12) 0.0098(10) 0.0030(11) 0.0032(12)
C2 0.0764(11) 0.0410(8) 0.0528(9) 0.0048(7) -0.0124(8) -0.0098(8)
C3 0.0661(11) 0.0545(9) 0.0611(10) 0.0023(8) -0.0023(9) -0.0163(9)
C4 0.1045(19) 0.0851(16) 0.0886(16) 0.0175(13) 0.0321(14) -0.0131(14)
C11 0.0535(9) 0.0580(9) 0.0525(8) 0.0003(7) -0.0006(8) -0.0069(8)
C12 0.0719(12) 0.0813(14) 0.0753(12) 0.0063(11) -0.0211(11) -0.0186(11)
C13 0.0827(14) 0.0932(16) 0.0808(14) 0.0203(12) -0.0280(12) 0.0013(14)
C14 0.0909(15) 0.0660(12) 0.0672(11) 0.0119(10) -0.0030(11) 0.0086(11)
C15 0.0953(15) 0.0518(10) 0.0535(9) -0.0013(8) -0.0052(10) 0.0004(10)

loop_
_atom_type_symbol
_atom_type_description
_atom_type_scat_dispersion_real
_atom_type_scat_dispersion_imag
_atom_type_scat_source
C C 0.0033 0.0016 'International Tables Vol C Tables 4.2.6.8 and 6.1.1.4'
H H 0.0000 0.0000 'International Tables Vol C Tables 4.2.6.8 and 6.1.1.4'
O O 0.0106 0.0060 'International Tables Vol C Tables 4.2.6.8 and 6.1.1.4'
F F 0.0171 0.0103 'International Tables Vol C Tables 4.2.6.8 and 6.1.1.4'
N N 0.0061 0.0033 'International Tables Vol C Tables 4.2.6.8 and 6.1.1.4'

loop_
_geom_angle_atom_site_label_1
_geom_angle_atom_site_label_2
_geom_angle_atom_site_label_3
_geom_angle
C2 O1 H1 109.5
C11 N1 C15 117.90(16)
F3 C1 F2 106.65(19)
F3 C1 F1 105.79(19)
F2 C1 F1 106.3(2)
F3 C1 C2 112.55(18)
F2 C1 C2 112.83(18)
F1 C1 C2 112.19(19)
O1 C2 C1 107.08(15)
O1 C2 C3 109.03(16)
C1 C2 C3 113.27(16)
O1 C2 H2 109.1
C1 C2 H2 109.1
C3 C2 H2 109.1
C11 C3 C2 114.07(15)
C11 C3 C4 109.35(17)
C2 C3 C4 110.47(18)
C11 C3 H3 107.6
C2 C3 H3 107.6
C4 C3 H3 107.6
C3 C4 H4A 109.5
C3 C4 H4B 109.5
H4A C4 H4B 109.5
C3 C4 H4C 109.5
H4A C4 H4C 109.5
H4B C4 H4C 109.5
N1 C11 C12 121.10(17)
N1 C11 C3 117.00(15)
C12 C11 C3 121.83(17)
C13 C12 C11 119.8(2)
C13 C12 H12 120.1
C11 C12 H12 120.1
C14 C13 C12 119.4(2)
C14 C13 H13 120.3
C12 C13 H13 120.3
C13 C14 C15 117.9(2)
C13 C14 H14 121.1
C15 C14 H14 121.1
N1 C15 C14 124.0(2)
N1 C15 H15 118.0
C14 C15 H15 118.0

loop_
_geom_bond_atom_site_label_1
_geom_bond_atom_site_label_2
_geom_bond_distance
O1 C2 1.407(2)
O1 H1 0.8200
F1 C1 1.332(3)
F2 C1 1.329(3)
F3 C1 1.326(2)
N1 C11 1.334(2)
N1 C15 1.340(2)
C1 C2 1.509(3)
C2 C3 1.532(3)
C2 H2 0.9800
C3 C11 1.514(2)
C3 C4 1.543(3)
C3 H3 0.9800
C4 H4A 0.9600
C4 H4B 0.9600
C4 H4C 0.9600
C11 C12 1.378(3)
C12 C13 1.376(3)
C12 H12 0.9300
C13 C14 1.361(3)
C13 H13 0.9300
C14 C15 1.363(3)
C14 H14 0.9300
C15 H15 0.9300

loop_
_cod_related_entry_id
_cod_related_entry_database
_cod_related_entry_code
1 ChemSpider 30651707
